data_7712937
loop_
_publ_author_name
'Wen, Min'
'Erb, William'
'Mongin, Florence'
'Hurvois, Jean-Pierre'
'Halauko, Yury S.'
'Ivashkevich, Oleg A.'
'Matulis, Vadim E.'
'Blot, Marielle'
'Roisnel, Thierry'

_publ_section_title
;
 From ferrocene to decasubstituted enantiopure ferrocene-1,1'-disulfoxide
 derivatives.
;
_journal_issue 12
_journal_name_full 'Dalton transactions (Cambridge, England : 2003)'
_journal_page_first 3725
_journal_page_last 3737
_journal_paper_doi 10.1039/d2dt03456e
_journal_volume 52
_journal_year 2023
_chemical_absolute_configuration rm/ad/rmad/syn/unk/.
_chemical_compound_source 'synthesis as described'
_chemical_formula_moiety 'C20 H30 Fe O4 S2'
_chemical_formula_sum 'C20 H30 Fe O4 S2'
_chemical_formula_weight 454.41
_space_group_crystal_system tetragonal
_space_group_IT_number 92
_space_group_name_Hall 'P 4abw 2nw'
_space_group_name_H-M_alt 'P 41 21 2'
_atom_sites_solution_hydrogens mixed
_atom_sites_solution_primary dual
_atom_sites_solution_secondary difmap
_audit_update_record
;
2022-08-31 deposited with the CCDC.	2023-03-01 downloaded from the CCDC.
;
_cell_angle_alpha 90
_cell_angle_beta 90
_cell_angle_gamma 90
_cell_formula_units_Z 4
_cell_length_a 9.7712(5)
_cell_length_b 9.7712
_cell_length_c 22.4446(13)
_cell_measurement_reflns_used 3409
_cell_measurement_temperature 150(2)
_cell_measurement_theta_max 26.3161
_cell_measurement_theta_min 2.2733
_cell_measurement_wavelength 0.710730
_cell_volume 2142.93(17)
_computing_cell_refinement 'APEX3 (Bruker, 2015)'
_computing_data_collection 'Bruker APEX3 (Bruker, 2015)'
_computing_data_reduction 'SAINT (Bruker, 2014)'
_computing_molecular_graphics
;
   'SXGRAPH (L. Farrugia, 1999), Mercury (CSD, 2020)'
;
_computing_publication_material 'CRYSCALC (T. Roisnel, local program, 2021)'
_computing_structure_refinement 'SHELXL-2018_3 (Sheldrick, 2018)'
_computing_structure_solution 'SHELXT 2018_2 (Sheldrick, 2018)'
_diffrn_ambient_temperature 150(2)
_diffrn_detector CCD-LDI-APEX2
_diffrn_detector_area_resol_mean 8.33
_diffrn_measured_fraction_theta_full 0.998
_diffrn_measured_fraction_theta_max 0.998
_diffrn_measurement_device_type 'APEXII Bruker-AXS'
_diffrn_measurement_method 'CCD rotation images, thin slices'
_diffrn_orient_matrix_UB_11 -0.0739637
_diffrn_orient_matrix_UB_12 -0.0057779
_diffrn_orient_matrix_UB_13 0.0306906
_diffrn_orient_matrix_UB_21 0.0706454
_diffrn_orient_matrix_UB_22 -0.0009537
_diffrn_orient_matrix_UB_23 0.0322337
_diffrn_orient_matrix_UB_31 -0.0035232
_diffrn_orient_matrix_UB_32 0.1021740
_diffrn_orient_matrix_UB_33 0.0020364
_diffrn_radiation_monochromator graphite
_diffrn_radiation_probe x-ray
_diffrn_radiation_source 'fine-focus sealed tube'
_diffrn_radiation_type MoK\a
_diffrn_radiation_wavelength 0.71073
_diffrn_reflns_av_R_equivalents 0.0351
_diffrn_reflns_av_unetI/netI 0.0367
_diffrn_reflns_limit_h_max 12
_diffrn_reflns_limit_h_min -6
_diffrn_reflns_limit_k_max 11
_diffrn_reflns_limit_k_min -12
_diffrn_reflns_limit_l_max 19
_diffrn_reflns_limit_l_min -29
_diffrn_reflns_number 10117
_diffrn_reflns_theta_full 25.242
_diffrn_reflns_theta_max 27.497
_diffrn_reflns_theta_min 2.764
_diffrn_source_current 30.00
_diffrn_source_power 50.0
_diffrn_source_voltage 50.00
_exptl_absorpt_coefficient_mu 0.921
_exptl_absorpt_correction_T_max 0.773
_exptl_absorpt_correction_T_min 0.681
_exptl_absorpt_correction_type multi-scan
_exptl_absorpt_process_details
;
  [Sheldrick, G.M. (2014). SADABS Bruker AXS Inc., Madison, Wisconsin, USA]
;
_exptl_crystal_colour orange
_exptl_crystal_density_diffrn 1.408
_exptl_crystal_description diamand
_exptl_crystal_F_000 960
_exptl_crystal_size_max 0.580
_exptl_crystal_size_mid 0.430
_exptl_crystal_size_min 0.280
_refine_diff_density_max 0.261
_refine_diff_density_min -0.282
_refine_diff_density_rms 0.045
_refine_ls_abs_structure_details
;
Flack x determined using 758 quotients [(I+)-(I-)]/[(I+)+(I-)]
(Parsons, Flack and Wagner, Acta Cryst. B69 (2013) 249-259).
;
_refine_ls_abs_structure_Flack -0.033(11)
_refine_ls_extinction_coef 0.0284(17)
_refine_ls_extinction_method 'SHELXL-2018_3 (Sheldrick 2018)'
_refine_ls_goodness_of_fit_ref 1.017
_refine_ls_hydrogen_treatment mixed
_refine_ls_matrix_type full
_refine_ls_number_parameters 130
_refine_ls_number_reflns 2461
_refine_ls_number_restraints 0
_refine_ls_restrained_S_all 1.017
_refine_ls_R_factor_all 0.0445
_refine_ls_R_factor_gt 0.0356
_refine_ls_shift/su_max 0.005
_refine_ls_shift/su_mean 0.000
_refine_ls_structure_factor_coef Fsqd
_refine_ls_weighting_details 'w=1/[\s^2^(Fo^2^)+(0.0278P)^2^+1.0459P] where P=(Fo^2^+2Fc^2^)/3'
_refine_ls_weighting_scheme calc
_refine_ls_wR_factor_gt 0.0721
_refine_ls_wR_factor_ref 0.0764
_reflns_Friedel_coverage 0.648
_reflns_Friedel_fraction_full 1.000
_reflns_Friedel_fraction_max 1.000
_reflns_number_gt 2170
_reflns_number_total 2461
_reflns_threshold_expression >2sigma(I)
_cod_data_source_file d2dt03456e2.cif
_cod_data_source_block MW606_2
_cod_original_cell_volume 2142.9(3)
_cod_database_code 7712937

loop_
_space_group_symop_operation_xyz
'x, y, z'
'-x, -y, z+1/2'
'-y+1/2, x+1/2, z+1/4'
'y+1/2, -x+1/2, z+3/4'
'-x+1/2, y+1/2, -z+1/4'
'x+1/2, -y+1/2, -z+3/4'
'y, x, -z'
'-y, -x, -z+1/2'

loop_
_atom_site_label
_atom_site_type_symbol
_atom_site_fract_x
_atom_site_fract_y
_atom_site_fract_z
_atom_site_U_iso_or_equiv
_atom_site_adp_type
_atom_site_occupancy
_atom_site_site_symmetry_order
_atom_site_calc_flag
_atom_site_refinement_flags_posn
_atom_site_refinement_flags_adp
_atom_site_refinement_flags_occupancy
_atom_site_disorder_assembly
_atom_site_disorder_group
Fe1 Fe 0.76709(4) 0.76709(4) 0.500000 0.0300(2) Uani 1 2 d S T P . .
C1 C 0.5927(3) 0.8771(3) 0.50673(13) 0.0316(7) Uani 1 1 d . . . . .
C2 C 0.7064(4) 0.9654(3) 0.4972(2) 0.0501(10) Uani 1 1 d . . . . .
H2 H 0.736823 1.036176 0.522945 0.060 Uiso 1 1 calc R U . . .
C3 C 0.7655(5) 0.9279(4) 0.4420(2) 0.0677(14) Uani 1 1 d . . . . .
H3 H 0.842818 0.969842 0.424048 0.081 Uiso 1 1 calc R U . . .
C4 C 0.6912(5) 0.8193(5) 0.41867(16) 0.0629(14) Uani 1 1 d . . . . .
H4 H 0.710416 0.775255 0.381883 0.075 Uiso 1 1 calc R U . . .
C5 C 0.5822(4) 0.7835(4) 0.45760(15) 0.0437(9) Uani 1 1 d . . . . .
C6 C 0.4771(5) 0.6747(5) 0.4463(3) 0.0835(18) Uani 1 1 d . . . . .
H6A H 0.465229 0.618688 0.482711 0.100 Uiso 1 1 calc R U . . .
H6B H 0.388148 0.718235 0.436973 0.100 Uiso 1 1 calc R U . . .
O7 O 0.5167(5) 0.5898(5) 0.3986(2) 0.126(2) Uani 1 1 d . . . . .
H7 H 0.581(8) 0.548(7) 0.407(3) 0.151 Uiso 1 1 d . U . . .
S1 S 0.49949(10) 0.88534(11) 0.57373(4) 0.0428(3) Uani 1 1 d . . . . .
O8 O 0.4358(3) 0.7481(3) 0.58284(15) 0.0769(11) Uani 1 1 d . . . . .
C9 C 0.3569(4) 1.0019(5) 0.55476(17) 0.0498(10) Uani 1 1 d . . . . .
C10 C 0.2759(4) 0.9459(5) 0.5021(2) 0.0756(14) Uani 1 1 d . . . . .
H10A H 0.247669 0.851597 0.510572 0.113 Uiso 1 1 calc R U . . .
H10B H 0.333276 0.947290 0.466306 0.113 Uiso 1 1 calc R U . . .
H10C H 0.194595 1.002670 0.495590 0.113 Uiso 1 1 calc R U . . .
C11 C 0.2722(6) 1.0072(6) 0.6114(2) 0.0956(19) Uani 1 1 d . . . . .
H11A H 0.197699 1.073469 0.606526 0.143 Uiso 1 1 calc R U . . .
H11B H 0.330438 1.035206 0.644828 0.143 Uiso 1 1 calc R U . . .
H11C H 0.233684 0.916511 0.619539 0.143 Uiso 1 1 calc R U . . .
C12 C 0.4195(5) 1.1406(4) 0.5411(2) 0.0609(12) Uani 1 1 d . . . . .
H12A H 0.346616 1.208949 0.537322 0.091 Uiso 1 1 calc R U . . .
H12B H 0.470764 1.135373 0.503606 0.091 Uiso 1 1 calc R U . . .
H12C H 0.481464 1.166925 0.573417 0.091 Uiso 1 1 calc R U . . .

loop_
_atom_site_aniso_label
_atom_site_aniso_U_11
_atom_site_aniso_U_22
_atom_site_aniso_U_33
_atom_site_aniso_U_23
_atom_site_aniso_U_13
_atom_site_aniso_U_12
Fe1 0.0280(2) 0.0280(2) 0.0339(3) -0.0029(2) 0.0029(2) -0.0007(3)
C1 0.0315(17) 0.0298(16) 0.0335(16) 0.0021(14) 0.0026(14) 0.0044(12)
C2 0.045(2) 0.0280(17) 0.078(3) 0.0023(19) 0.021(2) 0.0022(15)
C3 0.076(3) 0.044(2) 0.083(3) 0.031(2) 0.045(3) 0.015(2)
C4 0.087(4) 0.072(3) 0.0297(18) 0.0128(19) 0.0129(19) 0.047(3)
C5 0.047(2) 0.046(2) 0.0382(17) -0.0039(16) -0.0133(16) 0.0184(18)
C6 0.051(3) 0.077(3) 0.122(4) -0.051(3) -0.050(3) 0.017(3)
O7 0.107(3) 0.118(4) 0.154(4) -0.098(3) -0.093(3) 0.061(3)
S1 0.0376(5) 0.0537(6) 0.0371(4) 0.0094(4) 0.0092(4) 0.0130(4)
O8 0.0561(18) 0.063(2) 0.112(3) 0.038(2) 0.0429(18) 0.0142(17)
C9 0.038(2) 0.060(3) 0.052(2) 0.001(2) 0.0075(17) 0.018(2)
C10 0.038(2) 0.078(3) 0.111(4) -0.017(3) -0.023(3) 0.019(2)
C11 0.078(4) 0.115(5) 0.094(4) 0.018(4) 0.048(3) 0.045(4)
C12 0.060(3) 0.052(3) 0.071(3) -0.001(2) -0.006(2) 0.018(2)

loop_
_atom_type_symbol
_atom_type_description
_atom_type_scat_dispersion_real
_atom_type_scat_dispersion_imag
_atom_type_scat_source
C C 0.0033 0.0016 'International Tables Vol C Tables 4.2.6.8 and 6.1.1.4'
H H 0.0000 0.0000 'International Tables Vol C Tables 4.2.6.8 and 6.1.1.4'
Fe Fe 0.3463 0.8444 'International Tables Vol C Tables 4.2.6.8 and 6.1.1.4'
O O 0.0106 0.0060 'International Tables Vol C Tables 4.2.6.8 and 6.1.1.4'
S S 0.1246 0.1234 'International Tables Vol C Tables 4.2.6.8 and 6.1.1.4'

loop_
_geom_angle_atom_site_label_1
_geom_angle_atom_site_label_2
_geom_angle_atom_site_label_3
_geom_angle
_geom_angle_site_symmetry_1
_geom_angle_site_symmetry_3
_geom_angle_publ_flag
C1 Fe1 C1 154.57(19) 7_556 . ?
C1 Fe1 C2 41.15(13) 7_556 7_556 ?
C1 Fe1 C2 163.62(14) . 7_556 ?
C1 Fe1 C2 163.62(14) 7_556 . ?
C1 Fe1 C2 41.15(13) . . ?
C2 Fe1 C2 124.1(2) 7_556 . ?
C1 Fe1 C4 68.05(14) 7_556 7_556 ?
C1 Fe1 C4 109.78(14) . 7_556 ?
C2 Fe1 C4 68.00(18) 7_556 7_556 ?
C2 Fe1 C4 116.75(18) . 7_556 ?
C1 Fe1 C4 109.78(14) 7_556 . ?
C1 Fe1 C4 68.05(14) . . ?
C2 Fe1 C4 116.75(19) 7_556 . ?
C2 Fe1 C4 68.00(18) . . ?
C4 Fe1 C4 170.8(3) 7_556 . ?
C1 Fe1 C3 127.31(15) 7_556 . ?
C1 Fe1 C3 68.36(16) . . ?
C2 Fe1 C3 104.66(19) 7_556 . ?
C2 Fe1 C3 40.67(17) . . ?
C4 Fe1 C3 148.7(2) 7_556 . ?
C4 Fe1 C3 39.83(19) . . ?
C1 Fe1 C3 68.36(16) 7_556 7_556 ?
C1 Fe1 C3 127.31(15) . 7_556 ?
C2 Fe1 C3 40.67(17) 7_556 7_556 ?
C2 Fe1 C3 104.66(19) . 7_556 ?
C4 Fe1 C3 39.83(19) 7_556 7_556 ?
C4 Fe1 C3 148.7(2) . 7_556 ?
C3 Fe1 C3 114.8(3) . 7_556 ?
C1 Fe1 C5 41.34(13) 7_556 7_556 ?
C1 Fe1 C5 120.04(14) . 7_556 ?
C2 Fe1 C5 69.66(16) 7_556 7_556 ?
C2 Fe1 C5 151.70(15) . 7_556 ?
C4 Fe1 C5 40.73(17) 7_556 7_556 ?
C4 Fe1 C5 131.79(19) . 7_556 ?
C3 Fe1 C5 167.50(17) . 7_556 ?
C3 Fe1 C5 68.7(2) 7_556 7_556 ?
C1 Fe1 C5 120.04(14) 7_556 . ?
C1 Fe1 C5 41.34(13) . . ?
C2 Fe1 C5 151.70(15) 7_556 . ?
C2 Fe1 C5 69.66(16) . . ?
C4 Fe1 C5 131.79(19) 7_556 . ?
C4 Fe1 C5 40.73(17) . . ?
C3 Fe1 C5 68.7(2) . . ?
C3 Fe1 C5 167.50(17) 7_556 . ?
C5 Fe1 C5 110.7(2) 7_556 . ?
C2 C1 C5 109.0(3) . . ?
C2 C1 S1 120.4(3) . . ?
C5 C1 S1 130.4(3) . . ?
C2 C1 Fe1 69.68(19) . . ?
C5 C1 Fe1 70.35(18) . . ?
S1 C1 Fe1 121.65(16) . . ?
C3 C2 C1 107.1(4) . . ?
C3 C2 Fe1 70.1(2) . . ?
C1 C2 Fe1 69.17(18) . . ?
C3 C2 H2 126.4 . . ?
C1 C2 H2 126.4 . . ?
Fe1 C2 H2 125.8 . . ?
C4 C3 C2 108.4(4) . . ?
C4 C3 Fe1 69.9(2) . . ?
C2 C3 Fe1 69.2(2) . . ?
C4 C3 H3 125.8 . . ?
C2 C3 H3 125.8 . . ?
Fe1 C3 H3 126.7 . . ?
C3 C4 C5 110.3(4) . . ?
C3 C4 Fe1 70.3(2) . . ?
C5 C4 Fe1 70.10(19) . . ?
C3 C4 H4 124.8 . . ?
C5 C4 H4 124.8 . . ?
Fe1 C4 H4 126.4 . . ?
C4 C5 C1 105.2(4) . . ?
C4 C5 C6 125.7(4) . . ?
C1 C5 C6 129.0(4) . . ?
C4 C5 Fe1 69.2(2) . . ?
C1 C5 Fe1 68.31(19) . . ?
C6 C5 Fe1 128.9(3) . . ?
O7 C6 C5 111.0(5) . . ?
O7 C6 H6A 109.4 . . ?
C5 C6 H6A 109.4 . . ?
O7 C6 H6B 109.4 . . ?
C5 C6 H6B 109.4 . . ?
H6A C6 H6B 108.0 . . ?
C6 O7 H7 110(5) . . ?
O8 S1 C1 106.98(17) . . ?
O8 S1 C9 105.7(2) . . ?
C1 S1 C9 102.79(16) . . ?
C12 C9 C11 111.0(4) . . ?
C12 C9 C10 111.9(4) . . ?
C11 C9 C10 112.2(4) . . ?
C12 C9 S1 107.0(3) . . ?
C11 C9 S1 103.8(3) . . ?
C10 C9 S1 110.4(3) . . ?
C9 C10 H10A 109.5 . . ?
C9 C10 H10B 109.5 . . ?
H10A C10 H10B 109.5 . . ?
C9 C10 H10C 109.5 . . ?
H10A C10 H10C 109.5 . . ?
H10B C10 H10C 109.5 . . ?
C9 C11 H11A 109.5 . . ?
C9 C11 H11B 109.5 . . ?
H11A C11 H11B 109.5 . . ?
C9 C11 H11C 109.5 . . ?
H11A C11 H11C 109.5 . . ?
H11B C11 H11C 109.5 . . ?
C9 C12 H12A 109.5 . . ?
C9 C12 H12B 109.5 . . ?
H12A C12 H12B 109.5 . . ?
C9 C12 H12C 109.5 . . ?
H12A C12 H12C 109.5 . . ?
H12B C12 H12C 109.5 . . ?

loop_
_geom_bond_atom_site_label_1
_geom_bond_atom_site_label_2
_geom_bond_distance
_geom_bond_site_symmetry_2
_geom_bond_publ_flag
Fe1 C1 2.020(3) 7_556 ?
Fe1 C1 2.020(3) . ?
Fe1 C2 2.027(3) 7_556 ?
Fe1 C2 2.027(3) . ?
Fe1 C4 2.035(4) 7_556 ?
Fe1 C4 2.035(4) . ?
Fe1 C3 2.040(4) . ?
Fe1 C3 2.040(4) 7_556 ?
Fe1 C5 2.048(3) 7_556 ?
Fe1 C5 2.048(4) . ?
C1 C2 1.422(5) . ?
C1 C5 1.436(5) . ?
C1 S1 1.760(3) . ?
C2 C3 1.413(6) . ?
C2 H2 0.9500 . ?
C3 C4 1.388(6) . ?
C3 H3 0.9500 . ?
C4 C5 1.421(6) . ?
C4 H4 0.9500 . ?
C5 C6 1.500(6) . ?
C6 O7 1.409(6) . ?
C6 H6A 0.9900 . ?
C6 H6B 0.9900 . ?
O7 H7 0.77(8) . ?
S1 O8 1.492(3) . ?
S1 C9 1.849(4) . ?
C9 C12 1.518(6) . ?
C9 C11 1.519(5) . ?
C9 C10 1.524(6) . ?
C10 H10A 0.9800 . ?
C10 H10B 0.9800 . ?
C10 H10C 0.9800 . ?
C11 H11A 0.9800 . ?
C11 H11B 0.9800 . ?
C11 H11C 0.9800 . ?
C12 H12A 0.9800 . ?
C12 H12B 0.9800 . ?
C12 H12C 0.9800 . ?
